data_4132984
loop_
_publ_author_name
'Nurdin, Lucie'
'Spasyuk, Denis M.'
'Fairburn, Laura'
'Piers, Warren E.'
'Maron, Laurent'

_publ_section_title
;
 Oxygen-Oxygen Bond Cleavage and Formation in Co(II)-Mediated
 Stoichiometric O<sub>2</sub> Reduction via the Potential Intermediacy of
 a Co(IV) Oxyl Radical.
;
_journal_issue 47
_journal_name_full 'Journal of the American Chemical Society'
_journal_page_first 16094
_journal_page_last 16105
_journal_paper_doi 10.1021/jacs.8b07726
_journal_volume 140
_journal_year 2018
_chemical_formula_moiety 'C31 H29 B2 Br Co N9 '
_chemical_formula_sum 'C31 H29 B2 Br Co N9'
_chemical_formula_weight 688.09
_space_group_crystal_system monoclinic
_space_group_IT_number 14
_space_group_name_Hall '-P 2ybc'
_space_group_name_H-M_alt 'P 1 21/c 1'
_atom_sites_solution_hydrogens geom
_audit_creation_method SHELXL-2014/6
_cell_angle_alpha 90
_cell_angle_beta 98.0107(8)
_cell_angle_gamma 90
_cell_formula_units_Z 4
_cell_length_a 20.1544(3)
_cell_length_b 17.4378(3)
_cell_length_c 8.42250(10)
_cell_measurement_reflns_used 9964
_cell_measurement_temperature 293(2)
_cell_measurement_theta_max 72.15
_cell_measurement_theta_min 2.21
_cell_volume 2931.19(8)
_computing_cell_refinement 'Bruker SAINT'
_computing_data_collection 'Bruker APEX2'
_computing_data_reduction 'Bruker SAINT'
_computing_molecular_graphics 'Bruker SHELXTL'
_computing_publication_material 'LinXTL v.  5.5.1'
_computing_structure_refinement 'SHELXL-2013 (Sheldrick 2013)'
_computing_structure_solution 'SHELXS-97 (Sheldrick 2008)'
_diffrn_ambient_temperature 293(2)
_diffrn_measured_fraction_theta_full 0.966
_diffrn_measured_fraction_theta_max 0.991
_diffrn_measurement_device_type 'Bruker APEX-II CCD'
_diffrn_measurement_method '\f and \w scans'
_diffrn_radiation_type CuK\a
_diffrn_radiation_wavelength 1.54178
_diffrn_reflns_av_R_equivalents 0.0402
_diffrn_reflns_av_unetI/netI 0.0347
_diffrn_reflns_Laue_measured_fraction_full 0.966
_diffrn_reflns_Laue_measured_fraction_max 0.991
_diffrn_reflns_limit_h_max 23
_diffrn_reflns_limit_h_min -23
_diffrn_reflns_limit_k_max 20
_diffrn_reflns_limit_k_min -20
_diffrn_reflns_limit_l_max 9
_diffrn_reflns_limit_l_min -10
_diffrn_reflns_number 22075
_diffrn_reflns_point_group_measured_fraction_full 0.966
_diffrn_reflns_point_group_measured_fraction_max 0.991
_diffrn_reflns_theta_full 67.679
_diffrn_reflns_theta_max 66.497
_diffrn_reflns_theta_min 2.214
_exptl_absorpt_coefficient_mu 6.502
_exptl_absorpt_correction_T_max 0.7536
_exptl_absorpt_correction_T_min 0.5729
_exptl_absorpt_correction_type multi-scan
_exptl_absorpt_process_details 'Sadabs (Sheldrick, 1996)'
_exptl_crystal_colour Yellow
_exptl_crystal_density_diffrn 1.559
_exptl_crystal_density_method 'not measured'
_exptl_crystal_description Plate
_exptl_crystal_F_000 1400
_exptl_crystal_size_max 0.20
_exptl_crystal_size_mid 0.09
_exptl_crystal_size_min 0.05
_refine_diff_density_max 0.276
_refine_diff_density_min -0.357
_refine_diff_density_rms 0.055
_refine_ls_extinction_method none
_refine_ls_goodness_of_fit_ref 0.964
_refine_ls_hydrogen_treatment constr
_refine_ls_matrix_type full
_refine_ls_number_parameters 399
_refine_ls_number_reflns 5110
_refine_ls_number_restraints 0
_refine_ls_restrained_S_all 0.964
_refine_ls_R_factor_all 0.0378
_refine_ls_R_factor_gt 0.0332
_refine_ls_shift/su_max 0.002
_refine_ls_shift/su_mean 0.000
_refine_ls_structure_factor_coef Fsqd
_refine_ls_weighting_details 'w=1/[\s^2^(Fo^2^)+(0.0549P)^2^+1.4507P] where P=(Fo^2^+2Fc^2^)/3'
_refine_ls_weighting_scheme calc
_refine_ls_wR_factor_gt 0.0895
_refine_ls_wR_factor_ref 0.0927
_reflns_Friedel_coverage 0.000
_reflns_number_gt 4550
_reflns_number_total 5110
_reflns_threshold_expression 'I > 2\s(I)'
_cod_data_source_file ja8b07726_si_005.cif
_cod_data_source_block lf1501
_cod_original_sg_symbol_H-M 'P 21/c'
_cod_database_code 4132984
_shelx_space_group_comment
;
The symmetry employed for this shelxl refinement is uniquely defined
by the following loop, which should always be used as a source of
symmetry information in preference to the above space-group names.
They are only intended as comments.
;
_shelxl_version_number 2014/6

loop_
_space_group_symop_operation_xyz
'x, y, z'
'-x, y+1/2, -z+1/2'
'-x, -y, -z'
'x, -y-1/2, z-1/2'

loop_
_atom_site_label
_atom_site_type_symbol
_atom_site_fract_x
_atom_site_fract_y
_atom_site_fract_z
_atom_site_U_iso_or_equiv
_atom_site_adp_type
_atom_site_occupancy
_atom_site_site_symmetry_order
_atom_site_calc_flag
_atom_site_refinement_flags_posn
_atom_site_refinement_flags_adp
Br1 Br 0.73988(2) 1.12274(2) 0.36357(3) 0.03906(10) Uani 1 1 d . .
C1 C 0.70553(12) 0.85519(15) 0.0953(3) 0.0333(5) Uani 1 1 d . .
C2 C 0.70649(13) 0.77604(15) 0.0765(3) 0.0364(6) Uani 1 1 d . .
H2 H 0.6693 0.7515 0.0211 0.044 Uiso 1 1 calc R U
C3 C 0.76158(13) 0.73330(15) 0.1386(3) 0.0398(6) Uani 1 1 d . .
H3 H 0.7608 0.6801 0.1313 0.048 Uiso 1 1 calc R U
C4 C 0.81790(13) 0.77088(15) 0.2118(3) 0.0376(6) Uani 1 1 d . .
H4 H 0.8558 0.7429 0.2520 0.045 Uiso 1 1 calc R U
C5 C 0.81823(12) 0.85063(14) 0.2257(3) 0.0333(5) Uani 1 1 d . .
C6 C 0.63816(13) 0.97923(16) 0.4527(3) 0.0382(6) Uani 1 1 d . .
H6 H 0.6581 1.0067 0.5414 0.046 Uiso 1 1 calc R U
C7 C 0.57619(14) 0.94386(16) 0.4414(3) 0.0421(6) Uani 1 1 d . .
H7 H 0.5474 0.9423 0.5184 0.050 Uiso 1 1 calc R U
C8 C 0.56665(13) 0.91142(15) 0.2907(3) 0.0377(6) Uani 1 1 d . .
H8 H 0.5295 0.8829 0.2473 0.045 Uiso 1 1 calc R U
C9 C 0.70478(14) 1.09684(16) -0.0259(3) 0.0405(6) Uani 1 1 d . .
H9 H 0.7321 1.1389 0.0042 0.049 Uiso 1 1 calc R U
C10 C 0.65763(15) 1.09317(16) -0.1611(3) 0.0431(6) Uani 1 1 d . .
H10 H 0.6477 1.1307 -0.2392 0.052 Uiso 1 1 calc R U
C11 C 0.62849(14) 1.02205(16) -0.1555(3) 0.0382(6) Uani 1 1 d . .
H11 H 0.5941 1.0029 -0.2300 0.046 Uiso 1 1 calc R U
C12 C 0.88704(13) 0.91382(16) 0.6281(3) 0.0387(6) Uani 1 1 d . .
H12 H 0.9255 0.8858 0.6638 0.046 Uiso 1 1 calc R U
C13 C 0.84743(14) 0.95126(17) 0.7246(3) 0.0426(6) Uani 1 1 d . .
H13 H 0.8537 0.9540 0.8360 0.051 Uiso 1 1 calc R U
C14 C 0.79654(14) 0.98362(15) 0.6198(3) 0.0375(6) Uani 1 1 d . .
H14 H 0.7621 1.0132 0.6505 0.045 Uiso 1 1 calc R U
C15 C 0.94264(14) 1.00570(15) 0.1612(3) 0.0382(6) Uani 1 1 d . .
H15 H 0.9839 0.9819 0.1607 0.046 Uiso 1 1 calc R U
C16 C 0.92682(14) 1.07860(16) 0.1083(3) 0.0433(6) Uani 1 1 d . .
H16 H 0.9544 1.1133 0.0650 0.052 Uiso 1 1 calc R U
C17 C 0.86101(14) 1.08947(16) 0.1333(3) 0.0398(6) Uani 1 1 d . .
H17 H 0.8365 1.1343 0.1102 0.048 Uiso 1 1 calc R U
C18 C 0.57857(13) 0.87098(14) -0.0755(3) 0.0348(5) Uani 1 1 d . .
C19 C 0.51188(13) 0.89459(15) -0.0818(3) 0.0374(6) Uani 1 1 d . .
H19 H 0.5008 0.9279 -0.0034 0.045 Uiso 1 1 calc R U
C20 C 0.46170(14) 0.87001(15) -0.2010(3) 0.0386(6) Uani 1 1 d . .
H20 H 0.4181 0.8877 -0.2015 0.046 Uiso 1 1 calc R U
C21 C 0.47570(14) 0.81953(15) -0.3192(3) 0.0380(6) Uani 1 1 d . .
C22 C 0.54156(14) 0.79612(15) -0.3161(3) 0.0399(6) Uani 1 1 d . .
H22 H 0.5524 0.7625 -0.3942 0.048 Uiso 1 1 calc R U
C23 C 0.59164(13) 0.82196(15) -0.1986(3) 0.0373(6) Uani 1 1 d . .
H23 H 0.6355 0.8061 -0.2018 0.045 Uiso 1 1 calc R U
C24 C 0.42211(16) 0.7924(2) -0.4500(4) 0.0553(8) Uani 1 1 d . .
H24A H 0.4409 0.7867 -0.5480 0.083 Uiso 1 1 calc R U
H24B H 0.3864 0.8293 -0.4651 0.083 Uiso 1 1 calc R U
H24C H 0.4049 0.7439 -0.4202 0.083 Uiso 1 1 calc R U
C25 C 0.95524(13) 0.85848(14) 0.3223(3) 0.0360(6) Uani 1 1 d . .
C26 C 0.97054(14) 0.80747(15) 0.2046(3) 0.0395(6) Uani 1 1 d . .
H26 H 0.9357 0.7871 0.1329 0.047 Uiso 1 1 calc R U
C27 C 1.03585(14) 0.78614(15) 0.1909(4) 0.0421(6) Uani 1 1 d . .
H27 H 1.0436 0.7512 0.1122 0.051 Uiso 1 1 calc R U
C28 C 1.08975(13) 0.81599(15) 0.2924(3) 0.0375(6) Uani 1 1 d . .
C29 C 1.07591(13) 0.86648(14) 0.4105(3) 0.0366(6) Uani 1 1 d . .
H29 H 1.1111 0.8870 0.4810 0.044 Uiso 1 1 calc R U
C30 C 1.01076(13) 0.88698(14) 0.4257(3) 0.0364(6) Uani 1 1 d . .
H30 H 1.0034 0.9207 0.5069 0.044 Uiso 1 1 calc R U
C31 C 1.16084(14) 0.79736(17) 0.2688(4) 0.0491(7) Uani 1 1 d . .
H31A H 1.1820 0.8425 0.2345 0.074 Uiso 1 1 calc R U
H31B H 1.1606 0.7581 0.1889 0.074 Uiso 1 1 calc R U
H31C H 1.1851 0.7796 0.3682 0.074 Uiso 1 1 calc R U
B2 B 0.63906(14) 0.90671(17) 0.0482(3) 0.0334(6) Uani 1 1 d . .
B1 B 0.88255(15) 0.89783(17) 0.3104(4) 0.0343(6) Uani 1 1 d . .
Co1 Co 0.75273(2) 0.99714(2) 0.25866(4) 0.03023(12) Uani 1 1 d . .
N1 N 0.76091(10) 0.89024(12) 0.1756(2) 0.0314(4) Uani 1 1 d . .
N2 N 0.66522(10) 0.96836(12) 0.3187(2) 0.0339(5) Uani 1 1 d . .
N3 N 0.61990(10) 0.92772(12) 0.2167(2) 0.0331(5) Uani 1 1 d . .
N4 N 0.70538(10) 1.03075(12) 0.0555(2) 0.0338(5) Uani 1 1 d . .
N5 N 0.65788(11) 0.98474(12) -0.0248(2) 0.0333(5) Uani 1 1 d . .
N6 N 0.86087(10) 0.92444(12) 0.4738(2) 0.0335(5) Uani 1 1 d . .
N7 N 0.80335(11) 0.96685(12) 0.4682(2) 0.0343(5) Uani 1 1 d . .
N8 N 0.88871(10) 0.97401(12) 0.2141(2) 0.0330(4) Uani 1 1 d . .
N9 N 0.83784(11) 1.02578(12) 0.1956(3) 0.0340(5) Uani 1 1 d . .

loop_
_atom_site_aniso_label
_atom_site_aniso_U_11
_atom_site_aniso_U_22
_atom_site_aniso_U_33
_atom_site_aniso_U_23
_atom_site_aniso_U_13
_atom_site_aniso_U_12
Br1 0.04034(17) 0.03452(16) 0.04362(17) -0.00552(11) 0.01043(12) 0.00074(11)
C1 0.0341(13) 0.0361(13) 0.0316(12) -0.0004(10) 0.0116(10) -0.0012(10)
C2 0.0336(13) 0.0371(14) 0.0393(14) -0.0025(11) 0.0076(11) -0.0023(10)
C3 0.0399(14) 0.0326(13) 0.0488(16) -0.0012(11) 0.0122(12) -0.0017(11)
C4 0.0337(13) 0.0344(13) 0.0455(15) 0.0016(11) 0.0078(11) 0.0034(10)
C5 0.0334(13) 0.0346(13) 0.0330(12) -0.0002(10) 0.0086(10) 0.0009(10)
C6 0.0414(14) 0.0465(15) 0.0281(13) -0.0035(11) 0.0100(11) -0.0018(12)
C7 0.0426(15) 0.0501(16) 0.0365(14) 0.0001(12) 0.0161(12) -0.0023(12)
C8 0.0355(14) 0.0401(14) 0.0389(14) 0.0014(11) 0.0108(11) -0.0033(11)
C9 0.0463(16) 0.0370(14) 0.0394(14) 0.0036(11) 0.0102(12) -0.0023(12)
C10 0.0514(16) 0.0423(15) 0.0365(14) 0.0081(12) 0.0087(12) 0.0037(12)
C11 0.0413(14) 0.0440(15) 0.0297(13) 0.0010(11) 0.0065(11) 0.0061(12)
C12 0.0364(14) 0.0416(15) 0.0376(14) 0.0039(11) 0.0031(11) -0.0046(11)
C13 0.0486(16) 0.0469(16) 0.0321(13) -0.0024(12) 0.0054(12) -0.0084(13)
C14 0.0405(14) 0.0382(13) 0.0355(14) -0.0048(11) 0.0110(11) -0.0033(11)
C15 0.0345(14) 0.0452(15) 0.0363(14) -0.0001(11) 0.0101(11) -0.0024(11)
C16 0.0413(15) 0.0442(15) 0.0469(16) 0.0077(13) 0.0153(12) -0.0067(12)
C17 0.0419(15) 0.0365(14) 0.0421(15) 0.0045(11) 0.0102(12) -0.0020(11)
C18 0.0358(13) 0.0339(13) 0.0362(13) 0.0006(11) 0.0104(11) 0.0005(10)
C19 0.0395(14) 0.0368(13) 0.0374(14) -0.0042(11) 0.0102(11) 0.0029(11)
C20 0.0353(14) 0.0388(14) 0.0422(15) 0.0018(11) 0.0072(11) 0.0049(11)
C21 0.0408(14) 0.0357(13) 0.0368(14) 0.0017(11) 0.0029(11) -0.0012(11)
C22 0.0452(15) 0.0384(14) 0.0363(14) -0.0046(11) 0.0068(11) 0.0046(12)
C23 0.0368(14) 0.0411(14) 0.0353(13) -0.0003(11) 0.0092(11) 0.0043(11)
C24 0.0495(18) 0.063(2) 0.0515(18) -0.0115(15) -0.0011(14) 0.0024(15)
C25 0.0361(13) 0.0322(13) 0.0406(14) 0.0013(11) 0.0082(11) -0.0001(10)
C26 0.0374(14) 0.0397(14) 0.0423(15) -0.0053(12) 0.0079(11) -0.0030(11)
C27 0.0464(16) 0.0348(13) 0.0486(16) -0.0058(12) 0.0193(13) -0.0026(12)
C28 0.0378(14) 0.0316(13) 0.0450(15) 0.0054(11) 0.0123(12) 0.0026(10)
C29 0.0363(14) 0.0351(13) 0.0384(14) 0.0050(11) 0.0053(11) 0.0000(11)
C30 0.0383(14) 0.0332(13) 0.0382(14) -0.0013(11) 0.0071(11) 0.0030(10)
C31 0.0439(16) 0.0480(17) 0.0580(18) -0.0030(14) 0.0165(14) 0.0042(13)
B2 0.0336(15) 0.0349(15) 0.0330(15) -0.0015(12) 0.0095(12) 0.0026(12)
B1 0.0361(15) 0.0326(14) 0.0343(15) -0.0015(12) 0.0056(12) -0.0018(12)
Co1 0.0318(2) 0.0303(2) 0.0299(2) -0.00060(16) 0.00888(17) 0.00015(16)
N1 0.0324(11) 0.0316(11) 0.0312(10) -0.0006(8) 0.0085(8) -0.0011(8)
N2 0.0336(11) 0.0350(11) 0.0340(11) -0.0011(9) 0.0083(9) -0.0022(9)
N3 0.0332(11) 0.0344(11) 0.0327(11) -0.0015(9) 0.0082(9) -0.0006(8)
N4 0.0362(11) 0.0347(11) 0.0316(11) 0.0004(9) 0.0082(9) 0.0017(9)
N5 0.0360(11) 0.0357(11) 0.0300(11) -0.0017(9) 0.0103(9) 0.0007(9)
N6 0.0336(11) 0.0341(11) 0.0334(11) 0.0016(9) 0.0072(9) -0.0004(9)
N7 0.0377(11) 0.0327(11) 0.0335(11) -0.0014(9) 0.0081(9) 0.0003(9)
N8 0.0325(11) 0.0349(11) 0.0327(11) 0.0002(9) 0.0088(9) 0.0010(9)
N9 0.0352(11) 0.0325(11) 0.0357(11) 0.0004(9) 0.0101(9) 0.0010(9)

loop_
_atom_type_symbol
_atom_type_description
_atom_type_scat_dispersion_real
_atom_type_scat_dispersion_imag
_atom_type_scat_source
C C 0.0181 0.0091 'International Tables Vol C Tables 4.2.6.8 and 6.1.1.4'
H H 0.0000 0.0000 'International Tables Vol C Tables 4.2.6.8 and 6.1.1.4'
B B 0.0090 0.0039 'International Tables Vol C Tables 4.2.6.8 and 6.1.1.4'
N N 0.0311 0.0180 'International Tables Vol C Tables 4.2.6.8 and 6.1.1.4'
Co Co -2.3653 3.6143 'International Tables Vol C Tables 4.2.6.8 and 6.1.1.4'
Br Br -0.6763 1.2805 'International Tables Vol C Tables 4.2.6.8 and 6.1.1.4'

loop_
_geom_angle_atom_site_label_1
_geom_angle_atom_site_label_2
_geom_angle_atom_site_label_3
_geom_angle
N1 C1 C2 118.5(2)
N1 C1 B2 117.7(2)
C2 C1 B2 123.3(2)
C3 C2 C1 121.1(2)
C3 C2 H2 119.4
C1 C2 H2 119.4
C2 C3 C4 118.8(2)
C2 C3 H3 120.6
C4 C3 H3 120.6
C3 C4 C5 120.3(2)
C3 C4 H4 119.8
C5 C4 H4 119.8
N1 C5 C4 119.1(2)
N1 C5 B1 118.2(2)
C4 C5 B1 122.6(2)
N2 C6 C7 110.5(2)
N2 C6 H6 124.8
C7 C6 H6 124.8
C8 C7 C6 104.8(2)
C8 C7 H7 127.6
C6 C7 H7 127.6
N3 C8 C7 108.8(2)
N3 C8 H8 125.6
C7 C8 H8 125.6
N4 C9 C10 109.8(2)
N4 C9 H9 125.1
C10 C9 H9 125.1
C11 C10 C9 105.2(2)
C11 C10 H10 127.4
C9 C10 H10 127.4
N5 C11 C10 108.9(2)
N5 C11 H11 125.6
C10 C11 H11 125.6
N6 C12 C13 108.8(2)
N6 C12 H12 125.6
C13 C12 H12 125.6
C14 C13 C12 104.9(2)
C14 C13 H13 127.6
C12 C13 H13 127.6
N7 C14 C13 110.9(2)
N7 C14 H14 124.6
C13 C14 H14 124.6
N8 C15 C16 109.0(2)
N8 C15 H15 125.5
C16 C15 H15 125.5
C15 C16 C17 105.2(2)
C15 C16 H16 127.4
C17 C16 H16 127.4
N9 C17 C16 109.8(2)
N9 C17 H17 125.1
C16 C17 H17 125.1
C23 C18 C19 115.6(2)
C23 C18 B2 120.8(2)
C19 C18 B2 123.1(2)
C20 C19 C18 122.3(2)
C20 C19 H19 118.8
C18 C19 H19 118.8
C21 C20 C19 120.9(3)
C21 C20 H20 119.5
C19 C20 H20 119.5
C22 C21 C20 117.6(3)
C22 C21 C24 120.5(3)
C20 C21 C24 121.8(3)
C21 C22 C23 121.2(2)
C21 C22 H22 119.4
C23 C22 H22 119.4
C22 C23 C18 122.3(2)
C22 C23 H23 118.8
C18 C23 H23 118.8
C21 C24 H24A 109.5
C21 C24 H24B 109.5
H24A C24 H24B 109.5
C21 C24 H24C 109.5
H24A C24 H24C 109.5
H24B C24 H24C 109.5
C26 C25 C30 115.3(2)
C26 C25 B1 121.1(2)
C30 C25 B1 121.7(2)
C27 C26 C25 122.3(3)
C27 C26 H26 118.8
C25 C26 H26 118.8
C28 C27 C26 121.3(3)
C28 C27 H27 119.4
C26 C27 H27 119.4
C29 C28 C27 117.5(2)
C29 C28 C31 121.4(3)
C27 C28 C31 121.0(2)
C30 C29 C28 121.2(3)
C30 C29 H29 119.4
C28 C29 H29 119.4
C29 C30 C25 122.3(2)
C29 C30 H30 118.9
C25 C30 H30 118.9
C28 C31 H31A 109.5
C28 C31 H31B 109.5
H31A C31 H31B 109.5
C28 C31 H31C 109.5
H31A C31 H31C 109.5
H31B C31 H31C 109.5
N5 B2 N3 104.9(2)
N5 B2 C18 106.6(2)
N3 B2 C18 114.6(2)
N5 B2 C1 110.0(2)
N3 B2 C1 102.0(2)
C18 B2 C1 118.0(2)
N8 B1 N6 104.7(2)
N8 B1 C25 104.8(2)
N6 B1 C25 115.7(2)
N8 B1 C5 108.6(2)
N6 B1 C5 103.5(2)
C25 B1 C5 118.6(2)
N4 Co1 N9 91.50(9)
N4 Co1 N2 87.44(9)
N9 Co1 N2 178.93(9)
N4 Co1 N7 177.57(9)
N9 Co1 N7 86.96(9)
N2 Co1 N7 94.11(9)
N4 Co1 N1 91.58(9)
N9 Co1 N1 91.44(9)
N2 Co1 N1 88.45(8)
N7 Co1 N1 90.33(9)
N4 Co1 Br1 89.07(6)
N9 Co1 Br1 90.62(6)
N2 Co1 Br1 89.51(6)
N7 Co1 Br1 89.07(6)
N1 Co1 Br1 177.83(6)
C5 N1 C1 121.7(2)
C5 N1 Co1 118.09(16)
C1 N1 Co1 119.15(16)
C6 N2 N3 106.9(2)
C6 N2 Co1 131.96(19)
N3 N2 Co1 121.13(15)
C8 N3 N2 109.0(2)
C8 N3 B2 133.2(2)
N2 N3 B2 117.7(2)
C9 N4 N5 107.3(2)
C9 N4 Co1 133.06(19)
N5 N4 Co1 119.36(16)
C11 N5 N4 108.8(2)
C11 N5 B2 129.9(2)
N4 N5 B2 120.8(2)
C12 N6 N7 108.9(2)
C12 N6 B1 133.3(2)
N7 N6 B1 117.8(2)
C14 N7 N6 106.5(2)
C14 N7 Co1 133.15(19)
N6 N7 Co1 120.16(15)
C15 N8 N9 108.6(2)
C15 N8 B1 130.0(2)
N9 N8 B1 120.6(2)
C17 N9 N8 107.3(2)
C17 N9 Co1 133.92(19)
N8 N9 Co1 118.80(16)

loop_
_geom_bond_atom_site_label_1
_geom_bond_atom_site_label_2
_geom_bond_distance
Br1 Co1 2.3893(5)
C1 N1 1.366(3)
C1 C2 1.390(4)
C1 B2 1.616(4)
C2 C3 1.378(4)
C2 H2 0.9300
C3 C4 1.379(4)
C3 H3 0.9300
C4 C5 1.395(4)
C4 H4 0.9300
C5 N1 1.361(3)
C5 B1 1.615(4)
C6 N2 1.334(3)
C6 C7 1.384(4)
C6 H6 0.9300
C7 C8 1.378(4)
C7 H7 0.9300
C8 N3 1.344(3)
C8 H8 0.9300
C9 N4 1.340(3)
C9 C10 1.379(4)
C9 H9 0.9300
C10 C11 1.376(4)
C10 H10 0.9300
C11 N5 1.343(3)
C11 H11 0.9300
C12 N6 1.345(3)
C12 C13 1.381(4)
C12 H12 0.9300
C13 C14 1.377(4)
C13 H13 0.9300
C14 N7 1.336(3)
C14 H14 0.9300
C15 N8 1.349(3)
C15 C16 1.370(4)
C15 H15 0.9300
C16 C17 1.385(4)
C16 H16 0.9300
C17 N9 1.340(3)
C17 H17 0.9300
C18 C23 1.397(4)
C18 C19 1.400(4)
C18 B2 1.614(4)
C19 C20 1.390(4)
C19 H19 0.9300
C20 C21 1.387(4)
C20 H20 0.9300
C21 C22 1.386(4)
C21 C24 1.508(4)
C22 C23 1.387(4)
C22 H22 0.9300
C23 H23 0.9300
C24 H24A 0.9600
C24 H24B 0.9600
C24 H24C 0.9600
C25 C26 1.398(4)
C25 C30 1.409(4)
C25 B1 1.608(4)
C26 C27 1.388(4)
C26 H26 0.9300
C27 C28 1.387(4)
C27 H27 0.9300
C28 C29 1.386(4)
C28 C31 1.509(4)
C29 C30 1.384(4)
C29 H29 0.9300
C30 H30 0.9300
C31 H31A 0.9600
C31 H31B 0.9600
C31 H31C 0.9600
B2 N5 1.562(4)
B2 N3 1.565(3)
B1 N8 1.570(4)
B1 N6 1.571(3)
Co1 N4 1.930(2)
Co1 N9 1.931(2)
Co1 N2 1.967(2)
Co1 N7 1.983(2)
Co1 N1 2.006(2)
N2 N3 1.362(3)
N4 N5 1.355(3)
N6 N7 1.370(3)
N8 N9 1.359(3)

loop_
_geom_torsion_atom_site_label_1
_geom_torsion_atom_site_label_2
_geom_torsion_atom_site_label_3
_geom_torsion_atom_site_label_4
_geom_torsion
N1 C1 C2 C3 0.7(4)
B2 C1 C2 C3 -170.9(2)
C1 C2 C3 C4 -4.0(4)
C2 C3 C4 C5 1.5(4)
C3 C4 C5 N1 4.3(4)
C3 C4 C5 B1 179.9(2)
N2 C6 C7 C8 -0.8(3)
C6 C7 C8 N3 -0.7(3)
N4 C9 C10 C11 1.4(3)
C9 C10 C11 N5 -1.1(3)
N6 C12 C13 C14 0.6(3)
C12 C13 C14 N7 0.7(3)
N8 C15 C16 C17 0.5(3)
C15 C16 C17 N9 -1.0(3)
C23 C18 C19 C20 1.0(4)
B2 C18 C19 C20 172.2(2)
C18 C19 C20 C21 0.9(4)
C19 C20 C21 C22 -1.5(4)
C19 C20 C21 C24 -179.7(3)
C20 C21 C22 C23 0.3(4)
C24 C21 C22 C23 178.5(3)
C21 C22 C23 C18 1.6(4)
C19 C18 C23 C22 -2.2(4)
B2 C18 C23 C22 -173.7(2)
C30 C25 C26 C27 0.2(4)
B1 C25 C26 C27 165.1(3)
C25 C26 C27 C28 -1.4(4)
C26 C27 C28 C29 1.6(4)
C26 C27 C28 C31 -175.2(3)
C27 C28 C29 C30 -0.7(4)
C31 C28 C29 C30 176.1(2)
C28 C29 C30 C25 -0.4(4)
C26 C25 C30 C29 0.7(4)
B1 C25 C30 C29 -164.1(2)
C23 C18 B2 N5 91.0(3)
C19 C18 B2 N5 -79.8(3)
C23 C18 B2 N3 -153.5(2)
C19 C18 B2 N3 35.7(4)
C23 C18 B2 C1 -33.3(4)
C19 C18 B2 C1 155.9(2)
N1 C1 B2 N5 45.7(3)
C2 C1 B2 N5 -142.7(2)
N1 C1 B2 N3 -65.2(3)
C2 C1 B2 N3 106.4(3)
N1 C1 B2 C18 168.2(2)
C2 C1 B2 C18 -20.1(4)
C26 C25 B1 N8 -89.9(3)
C30 C25 B1 N8 74.0(3)
C26 C25 B1 N6 155.3(2)
C30 C25 B1 N6 -40.8(3)
C26 C25 B1 C5 31.4(4)
C30 C25 B1 C5 -164.7(2)
N1 C5 B1 N8 -42.6(3)
C4 C5 B1 N8 141.8(2)
N1 C5 B1 N6 68.3(3)
C4 C5 B1 N6 -107.3(3)
N1 C5 B1 C25 -162.0(2)
C4 C5 B1 C25 22.4(4)
C4 C5 N1 C1 -7.8(4)
B1 C5 N1 C1 176.5(2)
C4 C5 N1 Co1 160.52(19)
B1 C5 N1 Co1 -15.3(3)
C2 C1 N1 C5 5.3(3)
B2 C1 N1 C5 177.3(2)
C2 C1 N1 Co1 -162.86(18)
B2 C1 N1 Co1 9.2(3)
C7 C6 N2 N3 1.9(3)
C7 C6 N2 Co1 -176.14(19)
C7 C8 N3 N2 1.9(3)
C7 C8 N3 B2 179.0(3)
C6 N2 N3 C8 -2.3(3)
Co1 N2 N3 C8 175.96(17)
C6 N2 N3 B2 -180.0(2)
Co1 N2 N3 B2 -1.7(3)
N5 B2 N3 C8 129.1(3)
C18 B2 N3 C8 12.6(4)
C1 B2 N3 C8 -116.2(3)
N5 B2 N3 N2 -54.0(3)
C18 B2 N3 N2 -170.5(2)
C1 B2 N3 N2 60.8(3)
C10 C9 N4 N5 -1.1(3)
C10 C9 N4 Co1 -175.20(19)
C10 C11 N5 N4 0.5(3)
C10 C11 N5 B2 172.5(2)
C9 N4 N5 C11 0.4(3)
Co1 N4 N5 C11 175.43(16)
C9 N4 N5 B2 -172.5(2)
Co1 N4 N5 B2 2.5(3)
N3 B2 N5 C11 -116.3(3)
C18 B2 N5 C11 5.6(3)
C1 B2 N5 C11 134.7(3)
N3 B2 N5 N4 54.9(3)
C18 B2 N5 N4 176.8(2)
C1 B2 N5 N4 -54.1(3)
C13 C12 N6 N7 -1.6(3)
C13 C12 N6 B1 179.3(3)
N8 B1 N6 C12 -123.9(3)
C25 B1 N6 C12 -9.0(4)
C5 B1 N6 C12 122.4(3)
N8 B1 N6 N7 57.0(3)
C25 B1 N6 N7 171.9(2)
C5 B1 N6 N7 -56.7(3)
C13 C14 N7 N6 -1.6(3)
C13 C14 N7 Co1 -176.58(19)
C12 N6 N7 C14 2.0(3)
B1 N6 N7 C14 -178.7(2)
C12 N6 N7 Co1 177.71(17)
B1 N6 N7 Co1 -3.0(3)
C16 C15 N8 N9 0.2(3)
C16 C15 N8 B1 -169.4(2)
N6 B1 N8 C15 117.4(3)
C25 B1 N8 C15 -4.9(4)
C5 B1 N8 C15 -132.6(3)
N6 B1 N8 N9 -51.1(3)
C25 B1 N8 N9 -173.4(2)
C5 B1 N8 N9 58.9(3)
C16 C17 N9 N8 1.1(3)
C16 C17 N9 Co1 -179.1(2)
C15 N8 N9 C17 -0.8(3)
B1 N8 N9 C17 169.9(2)
C15 N8 N9 Co1 179.34(17)
B1 N8 N9 Co1 -9.9(3)
